data_2008392
loop_
_publ_author_name
'Nakasa, Kazuyuki'
'Nakagawa, Hiroo'
'Kani, Yoshiyuki'
'Tsuchimoto, Masanobu'
'Ohba, Shigeru'

_publ_section_title
;
 Copper(II) 2-thiopheneglyoxylate adducts with pyridine derivatives
;
_journal_issue 4
_journal_name_full 'Acta Crystallographica Section C'
_journal_page_first 513
_journal_page_last 517
_journal_paper_doi 10.1107/S0108270198016424
_journal_volume 55
_journal_year 1999
_chemical_formula_iupac '[Cu2 (C6 H3 O3 S)4 (C6 H7 N)2], H2 O'
_chemical_formula_moiety '(C36 H26 Cu2 N2 O12 S4), H2 O'
_chemical_formula_structural '(Cu (C6 H3 O3 S)2 (C6 H7 N))2 (H2 O)'
_chemical_formula_sum 'C36 H28 Cu2 N2 O13 S4'
_chemical_formula_weight 951.96
_chemical_name_systematic
;
catena-Poly[bis(2-thiopheneglyoxylato-O^1^,O^2^)copper(II)
-\m-(2-thiopheneglyoxylato-O^1^:O^1^,O^2^)-bis(3-methylpyridine)copper(II)
-\m-(2-thiopheneglyoxylato-O^1^,O^2^:O^1^)monohydrate
;
_space_group_IT_number 15
_symmetry_cell_setting monoclinic
_symmetry_space_group_name_Hall '-C 2yc'
_symmetry_space_group_name_H-M 'C 1 2/c 1'
_atom_type_scat_source IntTabIV
_cell_angle_alpha 90.
_cell_angle_beta 118.470(10)
_cell_angle_gamma 90.
_cell_formula_units_Z 4
_cell_length_a 20.160(3)
_cell_length_b 9.000(2)
_cell_length_c 24.497(3)
_cell_measurement_reflns_used 25
_cell_measurement_temperature 298
_cell_measurement_theta_max 15
_cell_measurement_theta_min 10
_cell_volume 3907.2(12)
_computing_cell_refinement 'AFC/MSC Diffractometer Control System'
_computing_data_collection 'AFC/MSC Diffractometer Control System (Rigaku Corporation, 1993)'
_computing_data_reduction 'local programs'
_computing_molecular_graphics CRYSTAN-GM
_computing_publication_material CRYSTAN-GM
_computing_structure_refinement CRYSTAN-GM
_computing_structure_solution 'CRYSTAN-GM (Edwards et al., 1996)'
_diffrn_measurement_device_type 'Rigaku AFC-5'
_diffrn_measurement_method \w
_diffrn_radiation_type MoK\a
_diffrn_radiation_wavelength 0.71073
_diffrn_reflns_av_R_equivalents 0.020
_diffrn_reflns_limit_h_max 26
_diffrn_reflns_limit_h_min 0
_diffrn_reflns_limit_k_max 12
_diffrn_reflns_limit_k_min 0
_diffrn_reflns_limit_l_max 32
_diffrn_reflns_limit_l_min -32
_diffrn_reflns_number 4934
_diffrn_reflns_theta_max 27.5
_diffrn_standards_decay_% 0
_diffrn_standards_interval_count 100
_diffrn_standards_number 3
_exptl_absorpt_coefficient_mu 1.370
_exptl_absorpt_correction_T_max 0.673
_exptl_absorpt_correction_T_min 0.582
_exptl_absorpt_correction_type integration
_exptl_absorpt_process_details '(Coppens et al., 1965)'
_exptl_crystal_colour 'dark green'
_exptl_crystal_density_diffrn 1.618
_exptl_crystal_density_method 'not measured'
_exptl_crystal_description plate
_exptl_crystal_F_000 1936
_exptl_crystal_size_max 0.55
_exptl_crystal_size_mid 0.30
_exptl_crystal_size_min 0.20
_refine_diff_density_max 0.52
_refine_diff_density_min -0.69
_refine_ls_extinction_method none
_refine_ls_goodness_of_fit_obs 1.643
_refine_ls_hydrogen_treatment 'H atoms riding'
_refine_ls_number_parameters 264
_refine_ls_number_reflns 3347
_refine_ls_R_factor_obs 0.052
_refine_ls_shift/esd_max 0.03
_refine_ls_shift/esd_mean 0.0039
_refine_ls_structure_factor_coef F
_refine_ls_weighting_details 'w = 1/[\s^2^(F) + 0.000225F^2^]'
_refine_ls_weighting_scheme calc
_refine_ls_wR_factor_obs 0.050
_reflns_number_observed 3347
_reflns_number_total 4481
_reflns_threshold_expression '|F~o~| > 3\s(|F~o~|)'
_cod_data_source_file oa1077.cif
_cod_data_source_block II
_cod_depositor_comments
;
The following automatic conversions were performed:
'_symmetry_cell_setting' value 'Monoclinic' changed to 'monoclinic'
according to '/home/saulius/struct/CIF-dictionaries/cif_core.dic'
dictionary named 'cif_core.dic' version 2.4.1 from 2010-06-29.

Automatic conversion script
Id: cif_fix_enum 1527 2010-12-29 10:47:43Z saulius 

The following automatic conversions were performed:

'_atom_site_thermal_displace_type' tag value 'Uij' was replaced with
'Uani' value 30 times.

Automatic conversion script
Id: cif_fix_values 1646 2011-03-28 12:23:43Z adriana 

The following automatic conversions were performed:

'_symmetry_cell_setting' value 'Monoclinic' changed to 'monoclinic'
according to /home/saulius/struct/CIF-dictionaries/cif_core.dic
dictionary named 'cif_core.dic' version 2.4.1 from 2010-06-29.

Automatic conversion script
Id: cif_fix_values 1715 2011-07-08 13:25:40Z adriana 
;
_cod_original_sg_symbol_H-M 'C 2/c'
_cod_database_code 2008392

loop_
_symmetry_equiv_pos_as_xyz
+x,+y,+z
-x,+y,1/2-z
-x,-y,-z
+x,-y,1/2+z
1/2+x,1/2+y,+z
1/2-x,1/2+y,1/2-z
1/2-x,1/2-y,-z
1/2+x,1/2-y,1/2+z

loop_
_atom_site_aniso_label
_atom_site_aniso_U_11
_atom_site_aniso_U_22
_atom_site_aniso_U_33
_atom_site_aniso_U_12
_atom_site_aniso_U_13
_atom_site_aniso_U_23
Cu1 0.0345(4) 0.0335(4) 0.0449(4) -.0026(3) 0.0194(3) -.0026(3)
Cu2 0.0397(4) 0.0361(4) 0.0700(6) 0.0017(3) 0.0325(4) 0.0071(4)
S3 0.0640(10) 0.0550(10) 0.0560(10) -0.0120(10) 0.0140(10) -0.0080(10)
S4 0.0960(10) 0.1020(10) 0.0690(10) -0.0070(10) 0.0280(10) -0.0110(10)
O5 0.036(2) 0.039(2) 0.053(2) -0.0020(10) 0.0180(10) 0.0020(10)
O6 0.050(2) 0.063(2) 0.057(2) 0.004(2) 0.003(2) 0.002(2)
O7 0.038(2) 0.048(2) 0.049(2) 0.0020(10) 0.0160(10) -0.0050(10)
O8 0.047(2) 0.083(2) 0.056(2) -0.017(2) 0.030(2) -0.009(2)
O9 0.039(2) 0.046(2) 0.054(2) -0.0030(10) 0.027(2) 0.0010(10)
O10 0.068(2) 0.070(2) 0.076(2) -0.001(2) 0.053(2) 0.004(2)
O11 0.184(7) 0.063(4) 0.068(4) 0.000(2) 0.022(4) 0.000(2)
N12 0.043(2) 0.038(2) 0.077(3) 0.002(2) 0.036(2) 0.007(2)
C13 0.045(3) 0.048(3) 0.049(3) 0.000(2) 0.025(2) 0.007(2)
C14 0.042(2) 0.045(3) 0.042(2) -0.002(2) 0.024(2) 0.001(2)
C15 0.051(3) 0.044(2) 0.042(3) -0.003(2) 0.023(2) 0.001(2)
C16 0.075(2) 0.0440(10) 0.055(2) -0.0060(10) 0.0360(10) -0.0060(10)
C17 0.110(5) 0.051(3) 0.078(4) -0.009(3) 0.053(4) -0.009(3)
C18 0.092(4) 0.083(4) 0.065(4) -0.034(4) 0.024(3) -0.019(3)
C19 0.044(3) 0.040(2) 0.056(3) 0.008(2) 0.031(2) 0.008(2)
C20 0.060(3) 0.043(3) 0.061(3) 0.012(2) 0.040(3) 0.011(2)
C21 0.066(3) 0.051(3) 0.059(3) 0.014(2) 0.031(3) 0.008(3)
C22 0.090(4) 0.069(4) 0.035(3) 0.024(3) 0.021(3) 0.003(3)
C23 0.194(9) 0.123(7) 0.096(6) 0.061(6) 0.104(7) 0.028(5)
C24 0.127(6) 0.108(6) 0.049(4) 0.018(5) 0.013(4) -0.016(4)
C25 0.052(3) 0.050(3) 0.089(4) -0.001(2) 0.043(3) -0.001(3)
C26 0.058(3) 0.055(3) 0.104(5) 0.011(3) 0.049(3) 0.005(3)
C27 0.067(3) 0.048(3) 0.108(5) 0.015(3) 0.040(3) 0.009(3)
C28 0.059(3) 0.048(3) 0.081(4) 0.003(2) 0.032(3) 0.009(3)
C29 0.052(3) 0.042(3) 0.079(3) 0.001(2) 0.035(3) 0.007(2)
C30 0.134(6) 0.061(4) 0.101(5) 0.008(4) 0.063(4) 0.027(4)

loop_
_atom_site_label
_atom_site_fract_x
_atom_site_fract_y
_atom_site_fract_z
_atom_site_U_iso_or_equiv
_atom_site_thermal_displace_type
_atom_site_occupancy
Cu1 0.25 0.25 0.50 0.0465(3) Uani 1.000
Cu2 0.50 0.50 0.50 0.0564(4) Uani 1.000
S3 0.43150(10) 0.6639(2) 0.66976(9) 0.0735(9) Uani 0.688
S4 0.22290(10) 0.2579(2) 0.31081(8) 0.1094(9) Uani 1.000
O5 0.3498(2) 0.2290(3) 0.56870(10) 0.0510(10) Uani 1.000
O6 0.4394(2) 0.3552(4) 0.6482(2) 0.066(2) Uani 1.000
O7 0.2626(2) 0.4652(3) 0.53370(10) 0.0550(10) Uani 1.000
O8 0.2919(2) 0.3237(4) 0.43440(10) 0.076(2) Uani 1.000
O9 0.4011(2) 0.4387(3) 0.49220(10) 0.0550(10) Uani 1.000
O10 0.4270(2) 0.4316(4) 0.3934(2) 0.084(2) Uani 1.000
O11 0.00 0.3486(6) 0.25 0.130(4) Uani 1.000
N12 0.4618(2) 0.7070(4) 0.4778(2) 0.062(2) Uani 1.000
C13 0.3776(2) 0.3436(5) 0.6015(2) 0.054(2) Uani 1.000
C14 0.3254(2) 0.4830(5) 0.5788(2) 0.051(2) Uani 1.000
C15 0.3491(2) 0.6256(5) 0.6088(2) 0.054(2) Uani 1.000
C16 0.2942(2) 0.7666(3) 0.58210(10) 0.0740(10) Uani 1.833
C17 0.3455(4) 0.8834(6) 0.6266(3) 0.101(3) Uani 1.000
C18 0.4133(4) 0.8356(7) 0.6705(3) 0.103(3) Uani 1.000
C19 0.3518(2) 0.3828(5) 0.4430(2) 0.053(2) Uani 1.000
C20 0.3659(3) 0.3845(5) 0.3854(2) 0.062(2) Uani 1.000
C21 0.3096(3) 0.3296(5) 0.3260(2) 0.068(2) Uani 1.000
C22 0.3240(3) 0.3275(6) 0.2716(2) 0.076(3) Uani 1.000
C23 0.2568(6) 0.2663(9) 0.2232(4) 0.154(6) Uani 1.000
C24 0.2015(4) 0.2250(8) 0.2357(3) 0.118(4) Uani 1.000
C25 0.4291(3) 0.7741(5) 0.5076(3) 0.078(3) Uani 1.000
C26 0.3979(3) 0.9136(6) 0.4911(3) 0.086(3) Uani 1.000
C27 0.3988(3) 0.9833(6) 0.4416(3) 0.088(3) Uani 1.000
C28 0.4328(3) 0.9176(6) 0.4099(3) 0.073(3) Uani 1.000
C29 0.4641(3) 0.7770(5) 0.4302(2) 0.068(2) Uani 1.000
C30 0.4376(4) 0.9910(7) 0.3573(3) 0.110(4) Uani 1.000
H11 -0.01270 0.30407 0.21060 0.20 Uiso 1.000
H16 0.24389 0.77480 0.54809 0.20 Uiso 0.500
H17 0.33084 0.98575 0.62357 0.20 Uiso 1.000
H18 0.44904 0.90196 0.70111 0.20 Uiso 1.000
H22 0.36864 0.36002 0.27029 0.20 Uiso 1.000
H23 0.25187 0.25454 0.18246 0.20 Uiso 1.000
H24 0.15503 0.18292 0.20459 0.20 Uiso 1.000
H25 0.42712 0.72328 0.54133 0.20 Uiso 1.000
H26 0.37615 0.96107 0.51386 0.20 Uiso 1.000
H27 0.39093 1.06572 0.43019 0.20 Uiso 1.000
H29 0.48849 0.72860 0.40965 0.20 Uiso 1.000
H30A 0.49025 0.99923 0.36920 0.20 Uiso 1.000
H30B 0.41365 0.92503 0.32250 0.20 Uiso 1.000
H30C 0.41595 1.08753 0.34290 0.20 Uiso 1.000

loop_
_geom_angle_atom_site_label_1
_geom_angle_atom_site_label_2
_geom_angle_atom_site_label_3
_geom_angle_site_symmetry_1
_geom_angle_site_symmetry_3
_geom_angle
_geom_angle_publ_flag
O5 Cu1 O5 . 7_556 180.0 no
O5 Cu1 O7 . . 82.2(2) yes
O5 Cu1 O7 . 7_556 97.8(2) no
O5 Cu1 O8 . . 93.5(2) yes
O5 Cu1 O8 . 7_556 86.5(2) no
O5 Cu1 O7 7_556 . 97.8(2) no
O5 Cu1 O7 7_556 7_556 82.2(2) no
O5 Cu1 O8 7_556 . 86.5(2) no
O5 Cu1 O8 7_556 7_556 93.5(2) no
O7 Cu1 O7 . 7_556 180.0 no
O7 Cu1 O8 . . 89.6(2) yes
O7 Cu1 O8 . 7_556 90.4(2) no
O7 Cu1 O8 7_556 . 90.4(2) no
O7 Cu1 O8 7_556 7_556 89.6(2) no
O8 Cu1 O8 . 7_556 180.0 no
O9 Cu2 O9 . 3_666 180.0 no
O9 Cu2 O10 . . 75.9(2) yes
O9 Cu2 O10 . 3_666 104.1(2) no
O9 Cu2 N12 . . 89.6(2) yes
O9 Cu2 N12 . 3_666 90.4(2) no
O9 Cu2 O10 3_666 . 104.1(2) no
O9 Cu2 O10 3_666 3_666 75.9(2) no
O9 Cu2 N12 3_666 . 90.4(2) no
O9 Cu2 N12 3_666 3_666 89.6(2) no
O10 Cu2 O10 . 3_666 180.0 no
O10 Cu2 N12 . . 89.2(2) yes
O10 Cu2 N12 . 3_666 90.8(2) no
O10 Cu2 N12 3_666 . 90.8(2) no
O10 Cu2 N12 3_666 3_666 89.2(2) no
N12 Cu2 N12 . 3_666 180.0 no
C15 S3 C18 . . 94.3(3) no
C21 S4 C24 . . 90.4(4) no
Cu1 O5 C13 . . 116.0(3) yes
Cu1 O5 C13 7_556 . 116.0(3) no
Cu1 O7 C14 . . 110.9(3) yes
Cu1 O7 C14 7_556 . 110.9(3) no
Cu1 O8 C19 . . 132.3(3) yes
Cu1 O8 C19 7_556 . 132.3(3) no
Cu2 O9 C19 . . 120.4(3) yes
Cu2 O9 C19 3_666 . 120.4(3) no
Cu2 O10 C20 . . 108.2(3) yes
Cu2 O10 C20 3_666 . 108.2(3) no
Cu2 N12 C25 . . 120.0(4) no
Cu2 N12 C29 . . 120.4(3) no
Cu2 N12 C25 3_666 . 120.0(4) no
Cu2 N12 C29 3_666 . 120.4(3) no
C25 N12 C29 . . 119.4(4) no
O5 C13 O6 . . 127.3(5) no
O5 C13 C14 . . 114.3(4) no
O6 C13 C14 . . 118.4(4) no
O7 C14 C13 . . 116.5(4) no
O7 C14 C15 . . 121.5(4) no
C13 C14 C15 . . 122.0(4) no
S3 C15 C14 . . 126.2(4) no
S3 C15 C16 . . 113.8(3) no
C14 C15 C16 . . 119.9(4) no
C15 C16 C17 . . 98.8(4) no
C16 C17 C18 . . 116.1(5) no
S3 C18 C17 . . 117.0(5) no
O8 C19 O9 . . 126.8(5) no
O8 C19 C20 . . 115.5(4) no
O9 C19 C20 . . 117.7(4) no
O10 C20 C19 . . 117.3(5) no
O10 C20 C21 . . 121.9(5) no
C19 C20 C21 . . 120.8(5) no
S4 C21 C20 . . 125.1(4) no
S4 C21 C22 . . 114.2(4) no
C20 C21 C22 . . 120.7(5) no
C21 C22 C23 . . 103.6(6) no
C22 C23 C24 . . 118.9(7) no
S4 C24 C23 . . 112.9(6) no
N12 C25 C26 . . 121.7(5) no
C25 C26 C27 . . 118.8(5) no
C26 C27 C28 . . 121.1(5) no
C27 C28 C29 . . 116.5(5) no
C27 C28 C30 . . 123.1(5) no
C29 C28 C30 . . 120.4(5) no
N12 C29 C28 . . 122.6(5) no
H11 O11 H11 . 2_555 130.7 no
C15 C16 H16 . . 130.8 no
C17 C16 H16 . . 130.4 no
C16 C17 H17 . . 122.1 no
C18 C17 H17 . . 121.8 no
S3 C18 H18 . . 121.5 no
C17 C18 H18 . . 121.5 no
C21 C22 H22 . . 127.6 no
C23 C22 H22 . . 128.8 no
C22 C23 H23 . . 119.7 no
C24 C23 H23 . . 121.4 no
S4 C24 H24 . . 125.0 no
C23 C24 H24 . . 122.1 no
N12 C25 H25 . . 119.2 no
C26 C25 H25 . . 119.2 no
C25 C26 H26 . . 120.4 no
C27 C26 H26 . . 120.8 no
C26 C27 H27 . . 131.5 no
C28 C27 H27 . . 106.0 no
N12 C29 H29 . . 118.7 no
C28 C29 H29 . . 118.7 no
C28 C30 H30A . . 106.8 no
C28 C30 H30B . . 106.3 no
C28 C30 H30C . . 120.8 no
H30A C30 H30B . . 109.5 no
H30A C30 H30C . . 106.6 no
H30B C30 H30C . . 106.6 no

loop_
_geom_bond_atom_site_label_1
_geom_bond_atom_site_label_2
_geom_bond_site_symmetry_1
_geom_bond_site_symmetry_2
_geom_bond_distance
_geom_bond_publ_flag
Cu1 O5 . . 1.920(4) yes
Cu1 O5 . 7_556 1.920(4) no
Cu1 O7 . . 2.073(4) yes
Cu1 O7 . 7_556 2.073(4) no
Cu1 O8 . . 2.243(4) yes
Cu1 O8 . 7_556 2.243(4) no
Cu2 O9 . . 1.988(4) yes
Cu2 O9 . 3_666 1.988(4) no
Cu2 O10 . . 2.388(4) yes
Cu2 O10 . 3_666 2.388(4) no
Cu2 N12 . . 1.990(4) yes
Cu2 N12 . 3_666 1.990(4) no
S3 C15 . . 1.656(5) no
S3 C18 . . 1.590(7) no
S4 C21 . . 1.729(6) no
S4 C24 . . 1.704(7) no
O5 C13 . . 1.263(6) yes
O6 C13 . . 1.231(6) yes
O7 C14 . . 1.231(5) yes
O8 C19 . . 1.243(6) yes
O9 C19 . . 1.246(6) yes
O10 C20 . . 1.226(6) yes
N12 C25 . . 1.338(7) no
N12 C29 . . 1.344(7) no
C13 C14 . . 1.560(7) no
C14 C15 . . 1.443(6) no
C15 C16 . . 1.604(5) no
C16 C17 . . 1.512(7) no
C17 C18 . . 1.345(9) no
C19 C20 . . 1.567(7) no
C20 C21 . . 1.440(7) no
C21 C22 . . 1.493(8) no
C22 C23 . . 1.420(11) no
C23 C24 . . 1.341(13) no
C25 C26 . . 1.376(8) no
C26 C27 . . 1.373(9) no
C27 C28 . . 1.389(9) no
C28 C29 . . 1.396(7) no
C28 C30 . . 1.492(9) no
O11 H11 . . 0.960 no
O11 H11 . 2_555 0.960 no
C16 H16 . . 0.960 no
C17 H17 . . 0.960 no
C18 H18 . . 0.961 no
C22 H22 . . 0.960 no
C23 H23 . . 0.960 no
C24 H24 . . 0.960 no
C25 H25 . . 0.961 no
C26 H26 . . 0.960 no
C27 H27 . . 0.781 no
C29 H29 . . 0.961 no
C30 H30A . . 0.959 no
C30 H30B . . 0.959 no
C30 H30C . . 0.961 no

loop_
_geom_hbond_atom_site_label_D
_geom_hbond_atom_site_label_H
_geom_hbond_atom_site_label_A
_geom_hbond_site_symmetry_A
_geom_hbond_distance_DH
_geom_hbond_distance_HA
_geom_hbond_distance_DA
_geom_hbond_angle_DHA
O11 H11 O6 8_454 0.960 1.979 2.859(6) 151.2
